data_1526232
loop_
_publ_author_name
'Pechev, S.'
'Etourneau, J.'
'Roisnel, T.'
'Chevalier, B.'
'Darriet, B.'

_publ_section_title
;
 Magnetic structure of the U Cux Si2-x system
;
_journal_name_full 'Solid State Sciences'
_journal_page_first 773
_journal_page_last 780
_journal_volume 2
_journal_year 2000
_chemical_formula_sum 'Cu0.49 Si1.51 U'
_chemical_name_systematic 'U (Cu0.49 Si1.51)'
_space_group_IT_number 191
_symmetry_space_group_name_Hall '-P 6 2'
_symmetry_space_group_name_H-M 'P 6/m m m'
_cell_angle_alpha 90
_cell_angle_beta 90
_cell_angle_gamma 120
_cell_formula_units_Z 1
_cell_length_a 4.009
_cell_length_b 4.009
_cell_length_c 3.957
_cell_volume 55.077
_citation_journal_id_ASTM SSSCFJ
_cod_data_source_file Pechev_SSSCFJ_2000_660.cif
_cod_data_source_block Cu0.49Si1.51U1
_cod_original_cell_volume 55.07681
_cod_original_formula_sum 'Cu0.49 Si1.51 U1'
_cod_database_code 1526232

loop_
_symmetry_equiv_pos_as_xyz
x,y,z
x-y,x,z
-y,x-y,z
-x,-y,z
-x+y,-x,z
y,-x+y,z
-y,-x,-z
x-y,-y,-z
x,x-y,-z
y,x,-z
-x+y,y,-z
-x,-x+y,-z
-x,-y,-z
-x+y,-x,-z
y,-x+y,-z
x,y,-z
x-y,x,-z
-y,x-y,-z
y,x,z
-x+y,y,z
-x,-x+y,z
-y,-x,z
x-y,-y,z
x,x-y,z

loop_
_atom_site_label
_atom_site_type_symbol
_atom_site_fract_x
_atom_site_fract_y
_atom_site_fract_z
_atom_site_occupancy
_atom_site_U_iso_or_equiv
Si1 Si 0.3333 0.6667 0.5 0.755 0.0
U1 U 0 0 0 1 0.0
Cu1 Cu 0.3333 0.6667 0.5 0.245 0.0
